data_7231733
loop_
_publ_author_name
'Li, Cheng'
'Deng, Zhao-Peng'
'Huo, Li-Hua'
'Gao, Shan'

_publ_section_title
;
 Cooperative effects of metal cations and coordination modes on
 luminescent s-block metal--organic complexes constructed from V-shaped
 4,4&#x2032;-sulfonyldiphenol
;
_journal_issue 46
_journal_name_full CrystEngComm
_journal_page_first 7513
_journal_paper_doi 10.1039/C8CE01591K
_journal_volume 20
_journal_year 2018
_chemical_formula_moiety 'C12 H12 O6 S Sr'
_chemical_formula_sum 'C12 H12 O6 S Sr'
_chemical_formula_weight 371.90
_space_group_IT_number 14
_space_group_name_Hall '-P 2yn'
_space_group_name_H-M_alt 'P 1 21/n 1'
_symmetry_cell_setting monoclinic
_symmetry_space_group_name_Hall '-P 2yn'
_symmetry_space_group_name_H-M 'P 1 21/n 1'
_atom_sites_solution_hydrogens geom
_atom_sites_solution_primary direct
_atom_sites_solution_secondary difmap
_audit_creation_method SHELXL-97
_audit_update_record
;
2018-09-10 deposited with the CCDC.
2018-10-29 downloaded from the CCDC.
;
_cell_angle_alpha 90.00
_cell_angle_beta 93.795(5)
_cell_angle_gamma 90.00
_cell_formula_units_Z 4
_cell_length_a 5.6083(3)
_cell_length_b 18.9927(13)
_cell_length_c 13.8433(9)
_cell_measurement_reflns_used 783
_cell_measurement_temperature 295(2)
_cell_measurement_theta_max 28.58
_cell_measurement_theta_min 3.97
_cell_volume 1471.31(16)
_computing_cell_refinement
;
CrysAlis Pro (Agilent, 2013)
;
_computing_data_collection
;
CrysAlis Pro (Agilent, 2013)
;
_computing_data_reduction
;
CrysAlis Pro (Agilent, 2013)
;
_computing_molecular_graphics '(K. Brandenburg, Diamond 3.1, 2009)'
_computing_publication_material '(K. Brandenburg, Diamond 3.1, 2009)'
_computing_structure_refinement 'SHELXL-97 (Sheldrick, 1997)'
_computing_structure_solution 'SHELXS-97 (Sheldrick, 1990)'
_diffrn_ambient_temperature 295(2)
_diffrn_detector_area_resol_mean 16.1954
_diffrn_measured_fraction_theta_full 0.994
_diffrn_measured_fraction_theta_max 0.990
_diffrn_measurement_device_type 'Xcalibur, Eos'
_diffrn_measurement_method '\w scans'
_diffrn_radiation_monochromator graphite
_diffrn_radiation_source 'Enhance (Mo) X-ray Source'
_diffrn_radiation_type MoK\a
_diffrn_radiation_wavelength 0.71073
_diffrn_reflns_av_R_equivalents 0.0365
_diffrn_reflns_av_sigmaI/netI 0.0826
_diffrn_reflns_limit_h_max 3
_diffrn_reflns_limit_h_min -7
_diffrn_reflns_limit_k_max 24
_diffrn_reflns_limit_k_min -17
_diffrn_reflns_limit_l_max 16
_diffrn_reflns_limit_l_min -17
_diffrn_reflns_number 5215
_diffrn_reflns_theta_full 26.00
_diffrn_reflns_theta_max 27.56
_diffrn_reflns_theta_min 3.14
_exptl_absorpt_coefficient_mu 3.826
_exptl_absorpt_correction_T_max 0.5977
_exptl_absorpt_correction_T_min 0.4867
_exptl_absorpt_correction_type multi-scan
_exptl_absorpt_process_details
; 
CrysAlis Pro (Agilent, 2013)
Empirical absorption correction using spherical harmonics,
 implemented in SCALE3 ABSPACK scaling algorithm. 
;
_exptl_crystal_colour colorless
_exptl_crystal_density_diffrn 1.679
_exptl_crystal_density_method 'not measured'
_exptl_crystal_description prism
_exptl_crystal_F_000 744
_exptl_crystal_size_max 0.22
_exptl_crystal_size_mid 0.17
_exptl_crystal_size_min 0.15
_refine_diff_density_max 0.599
_refine_diff_density_min -0.570
_refine_diff_density_rms 0.117
_refine_ls_extinction_method none
_refine_ls_goodness_of_fit_ref 1.053
_refine_ls_hydrogen_treatment mixed
_refine_ls_matrix_type full
_refine_ls_number_parameters 217
_refine_ls_number_reflns 3371
_refine_ls_number_restraints 6
_refine_ls_restrained_S_all 1.052
_refine_ls_R_factor_all 0.0852
_refine_ls_R_factor_gt 0.0533
_refine_ls_shift/su_max 0.000
_refine_ls_shift/su_mean 0.000
_refine_ls_structure_factor_coef Fsqd
_refine_ls_weighting_details 'calc w=1/[\s^2^(Fo^2^)+(0.0414P)^2^+1.5323P] where P=(Fo^2^+2Fc^2^)/3'
_refine_ls_weighting_scheme calc
_refine_ls_wR_factor_gt 0.1136
_refine_ls_wR_factor_ref 0.1397
_reflns_number_gt 1752
_reflns_number_total 3371
_reflns_threshold_expression >2sigma(I)
_cod_data_source_file c8ce01591k2.cif
_cod_data_source_block complex12
_cod_depositor_comments 'Adding full bibliography for 7231723--7231735.cif.'
_cod_original_cell_volume 1471.32(16)
_cod_original_sg_symbol_H-M 'P 21/n'
_cod_database_code 7231733

loop_
_symmetry_equiv_pos_as_xyz
'x, y, z'
'-x+1/2, y+1/2, -z+1/2'
'-x, -y, -z'
'x-1/2, -y-1/2, z-1/2'

loop_
_atom_site_label
_atom_site_type_symbol
_atom_site_fract_x
_atom_site_fract_y
_atom_site_fract_z
_atom_site_U_iso_or_equiv
_atom_site_adp_type
_atom_site_occupancy
_atom_site_symmetry_multiplicity
_atom_site_calc_flag
_atom_site_refinement_flags
_atom_site_disorder_assembly
_atom_site_disorder_group
Sr1 Sr 0.24720(14) 0.40953(3) -0.49799(5) 0.01684(16) Uani 1 1 d . . .
S1 S 0.2455(4) 0.23560(7) 0.00240(13) 0.0167(3) Uani 1 1 d . . .
O1 O 0.0370(8) 0.4105(3) -0.3412(3) 0.0228(13) Uani 1 1 d . A .
O1W O -0.1107(9) 0.4601(3) -0.5963(3) 0.0248(13) Uani 1 1 d D . .
H1W1 H -0.109(12) 0.492(2) -0.640(3) 0.037 Uiso 1 1 d D . .
H1W2 H -0.187(11) 0.425(2) -0.620(4) 0.037 Uiso 1 1 d D . .
O2W O 0.6096(8) 0.4603(4) -0.4026(3) 0.0270(14) Uani 1 1 d D . .
H2W1 H 0.729(8) 0.437(3) -0.379(4) 0.041 Uiso 1 1 d D . .
H2W2 H 0.552(11) 0.484(3) -0.357(3) 0.041 Uiso 1 1 d D . .
O2 O 0.0327(8) 0.1960(3) 0.0216(3) 0.0218(12) Uani 1 1 d . . .
O3 O 0.4560(8) 0.1945(3) -0.0170(3) 0.0294(15) Uani 1 1 d . . .
O4 O 0.4619(8) 0.4089(3) 0.3466(3) 0.0244(13) Uani 1 1 d . . .
C1 C 0.0818(12) 0.3737(4) -0.2617(5) 0.0167(17) Uani 1 1 d . . .
C2 C 0.317(2) 0.3636(10) -0.2212(9) 0.027(3) Uani 0.50 1 d P A 1
H2A H 0.4442 0.3854 -0.2489 0.032 Uiso 0.50 1 calc PR A 1
C2' C 0.239(2) 0.3140(10) -0.2649(10) 0.027(3) Uani 0.50 1 d P A 2
H2'A H 0.3066 0.3028 -0.3225 0.032 Uiso 0.50 1 calc PR A 2
C3 C 0.358(3) 0.3230(10) -0.1437(11) 0.032(3) Uani 0.50 1 d P A 1
H3A H 0.5150 0.3172 -0.1193 0.038 Uiso 0.50 1 calc PR A 1
C3' C 0.291(3) 0.2724(10) -0.1827(11) 0.032(3) Uani 0.50 1 d P A 2
H3'A H 0.3957 0.2345 -0.1846 0.038 Uiso 0.50 1 calc PR A 2
C4 C 0.1822(12) 0.2893(4) -0.0976(5) 0.0209(19) Uani 1 1 d . . .
C5 C -0.061(3) 0.2993(10) -0.1337(10) 0.029(3) Uani 0.50 1 d P A 1
H5A H -0.1844 0.2773 -0.1038 0.035 Uiso 0.50 1 calc PR A 1
C5' C 0.026(3) 0.3447(10) -0.0944(10) 0.029(3) Uani 0.50 1 d P A 2
H5'A H -0.0509 0.3538 -0.0382 0.035 Uiso 0.50 1 calc PR A 2
C6 C -0.110(3) 0.3423(10) -0.2139(11) 0.033(4) Uani 0.50 1 d P A 1
H6A H -0.2674 0.3506 -0.2364 0.039 Uiso 0.50 1 calc PR A 1
C6' C -0.017(3) 0.3872(11) -0.1762(11) 0.033(4) Uani 0.50 1 d P A 2
H6'A H -0.1157 0.4262 -0.1721 0.039 Uiso 0.50 1 calc PR A 2
C7 C 0.3108(11) 0.2891(4) 0.1017(4) 0.0166(17) Uani 1 1 d . . .
C8 C 0.555(2) 0.2975(8) 0.1381(10) 0.023(3) Uani 0.50 1 d P A 1
H8A H 0.6789 0.2757 0.1082 0.028 Uiso 0.50 1 calc PR A 1
C8' C 0.461(2) 0.3471(8) 0.0984(11) 0.023(3) Uani 0.50 1 d P A 2
H8'A H 0.5255 0.3588 0.0404 0.028 Uiso 0.50 1 calc PR A 2
C9 C 0.598(3) 0.3385(9) 0.2177(10) 0.026(3) Uani 0.50 1 d P A 1
H9A H 0.7561 0.3455 0.2405 0.031 Uiso 0.50 1 calc PR A 1
C9' C 0.519(2) 0.3893(9) 0.1823(10) 0.026(3) Uani 0.50 1 d P A 2
H9'A H 0.6210 0.4277 0.1798 0.031 Uiso 0.50 1 calc PR A 2
C10 C 0.4167(12) 0.3713(5) 0.2679(5) 0.022(2) Uani 1 1 d . . .
C11 C 0.190(3) 0.3624(9) 0.2294(11) 0.026(3) Uani 0.50 1 d P A 1
H11A H 0.0657 0.3844 0.2592 0.031 Uiso 0.50 1 calc PR A 1
C11' C 0.260(3) 0.3153(9) 0.2705(11) 0.026(3) Uani 0.50 1 d P A 2
H11B H 0.1901 0.3050 0.3278 0.031 Uiso 0.50 1 calc PR A 2
C12 C 0.132(2) 0.3207(9) 0.1452(9) 0.019(3) Uani 0.50 1 d P A 1
H12A H -0.0252 0.3156 0.1210 0.023 Uiso 0.50 1 calc PR A 1
C12' C 0.205(2) 0.2734(9) 0.1878(9) 0.019(3) Uani 0.50 1 d P A 2
H12B H 0.0995 0.2358 0.1906 0.023 Uiso 0.50 1 calc PR A 2

loop_
_atom_site_aniso_label
_atom_site_aniso_U_11
_atom_site_aniso_U_22
_atom_site_aniso_U_33
_atom_site_aniso_U_23
_atom_site_aniso_U_13
_atom_site_aniso_U_12
Sr1 0.0159(2) 0.0168(3) 0.0174(3) -0.0009(5) -0.00180(17) 0.0011(5)
S1 0.0220(6) 0.0135(6) 0.0141(6) -0.0004(10) -0.0013(5) -0.0007(11)
O1 0.025(3) 0.027(4) 0.015(2) 0.006(3) -0.002(2) 0.000(3)
O1W 0.028(3) 0.013(4) 0.032(3) 0.011(3) -0.010(2) -0.007(3)
O2W 0.013(3) 0.040(5) 0.027(3) -0.001(3) -0.004(2) 0.006(3)
O2 0.030(3) 0.012(3) 0.023(2) -0.005(2) -0.001(2) -0.011(2)
O3 0.032(3) 0.032(4) 0.025(3) -0.006(3) 0.003(2) 0.009(3)
O4 0.027(3) 0.024(4) 0.022(2) -0.009(3) 0.001(2) -0.007(3)
C1 0.024(4) 0.009(4) 0.016(3) 0.001(3) -0.004(3) -0.004(3)
C2 0.017(5) 0.051(10) 0.012(5) 0.014(5) -0.005(4) -0.005(6)
C2' 0.017(5) 0.051(10) 0.012(5) 0.014(5) -0.005(4) -0.005(6)
C3 0.026(6) 0.038(10) 0.031(7) 0.003(6) 0.010(6) 0.005(7)
C3' 0.026(6) 0.038(10) 0.031(7) 0.003(6) 0.010(6) 0.005(7)
C4 0.021(4) 0.022(6) 0.018(3) 0.004(3) -0.006(3) 0.001(4)
C5 0.029(6) 0.041(10) 0.015(6) -0.003(5) -0.011(5) 0.007(6)
C5' 0.029(6) 0.041(10) 0.015(6) -0.003(5) -0.011(5) 0.007(6)
C6 0.023(7) 0.043(12) 0.032(7) 0.024(7) 0.004(6) 0.014(6)
C6' 0.023(7) 0.043(12) 0.032(7) 0.024(7) 0.004(6) 0.014(6)
C7 0.022(4) 0.014(5) 0.013(3) 0.001(3) 0.000(3) 0.004(3)
C8 0.023(6) 0.021(8) 0.026(6) -0.006(5) 0.010(5) -0.007(5)
C8' 0.023(6) 0.021(8) 0.026(6) -0.006(5) 0.010(5) -0.007(5)
C9 0.021(6) 0.028(9) 0.028(6) 0.005(5) -0.004(5) -0.005(6)
C9' 0.021(6) 0.028(9) 0.028(6) 0.005(5) -0.004(5) -0.005(6)
C10 0.021(4) 0.030(6) 0.016(3) -0.003(4) -0.001(3) -0.003(4)
C11 0.024(6) 0.020(7) 0.035(6) -0.006(5) 0.014(5) -0.004(5)
C11' 0.024(6) 0.020(7) 0.035(6) -0.006(5) 0.014(5) -0.004(5)
C12 0.012(5) 0.027(8) 0.017(5) -0.004(5) -0.009(4) -0.009(5)
C12' 0.012(5) 0.027(8) 0.017(5) -0.004(5) -0.009(4) -0.009(5)

loop_
_atom_type_symbol
_atom_type_description
_atom_type_scat_dispersion_real
_atom_type_scat_dispersion_imag
_atom_type_scat_source
C C 0.0033 0.0016 'International Tables Vol C Tables 4.2.6.8 and 6.1.1.4'
H H 0.0000 0.0000 'International Tables Vol C Tables 4.2.6.8 and 6.1.1.4'
O O 0.0106 0.0060 'International Tables Vol C Tables 4.2.6.8 and 6.1.1.4'
S S 0.1246 0.1234 'International Tables Vol C Tables 4.2.6.8 and 6.1.1.4'
Sr Sr -1.5307 3.2498 'International Tables Vol C Tables 4.2.6.8 and 6.1.1.4'

loop_
_geom_angle_atom_site_label_1
_geom_angle_atom_site_label_2
_geom_angle_atom_site_label_3
_geom_angle
_geom_angle_site_symmetry_1
_geom_angle_site_symmetry_3
O4 Sr1 O1W 87.12(16) 1_554 .
O4 Sr1 O1 179.31(19) 1_554 .
O1W Sr1 O1 93.44(15) . .
O4 Sr1 O2W 91.98(15) 1_554 .
O1W Sr1 O2W 135.43(13) . .
O1 Sr1 O2W 87.34(15) . .
O4 Sr1 O3 104.14(16) 1_554 4_565
O1W Sr1 O3 76.17(17) . 4_565
O1 Sr1 O3 76.39(16) . 4_565
O2W Sr1 O3 145.87(18) . 4_565
O4 Sr1 O2 75.98(16) 1_554 4_665
O1W Sr1 O2 144.78(17) . 4_665
O1 Sr1 O2 103.73(16) . 4_665
O2W Sr1 O2 76.70(18) . 4_665
O3 Sr1 O2 78.33(13) 4_565 4_665
O4 Sr1 O1W 122.43(17) 1_554 3_564
O1W Sr1 O1W 72.43(17) . 3_564
O1 Sr1 O1W 57.44(16) . 3_564
O2W Sr1 O1W 70.75(17) . 3_564
O3 Sr1 O1W 120.94(15) 4_565 3_564
O2 Sr1 O1W 142.51(15) 4_665 3_564
O4 Sr1 O2W 56.75(17) 1_554 3_664
O1W Sr1 O2W 70.41(15) . 3_664
O1 Sr1 O2W 123.09(17) . 3_664
O2W Sr1 O2W 72.11(17) . 3_664
O3 Sr1 O2W 141.67(15) 4_565 3_664
O2 Sr1 O2W 120.89(14) 4_665 3_664
O1W Sr1 O2W 65.69(11) 3_564 3_664
O4 Sr1 Sr1 109.06(14) 1_554 3_564
O1W Sr1 Sr1 39.18(13) . 3_564
O1 Sr1 Sr1 71.21(13) . 3_564
O2W Sr1 Sr1 101.02(14) . 3_564
O3 Sr1 Sr1 101.73(13) 4_565 3_564
O2 Sr1 Sr1 174.66(10) 4_665 3_564
O1W Sr1 Sr1 33.25(10) 3_564 3_564
O2W Sr1 Sr1 62.25(9) 3_664 3_564
O4 Sr1 Sr1 69.81(13) 1_554 3_664
O1W Sr1 Sr1 100.53(12) . 3_664
O1 Sr1 Sr1 109.68(13) . 3_664
O2W Sr1 Sr1 39.28(13) . 3_664
O3 Sr1 Sr1 173.42(11) 4_565 3_664
O2 Sr1 Sr1 102.15(12) 4_665 3_664
O1W Sr1 Sr1 62.50(9) 3_564 3_664
O2W Sr1 Sr1 32.83(10) 3_664 3_664
Sr1 Sr1 Sr1 78.414(18) 3_564 3_664
O4 Sr1 H1W2 86.3(12) 1_554 .
O1W Sr1 H1W2 16.6(7) . .
O1 Sr1 H1W2 94.4(12) . .
O2W Sr1 H1W2 151.9(7) . .
O3 Sr1 H1W2 60.6(7) 4_565 .
O2 Sr1 H1W2 129.4(9) 4_665 .
O1W Sr1 H1W2 86.6(10) 3_564 .
O2W Sr1 H1W2 83.7(8) 3_664 .
Sr1 Sr1 H1W2 53.8(9) 3_564 .
Sr1 Sr1 H1W2 115.5(8) 3_664 .
O4 Sr1 H2W2 106.4(10) 1_554 .
O1W Sr1 H2W2 126.2(10) . .
O1 Sr1 H2W2 72.9(10) . .
O2W Sr1 H2W2 16.6(7) . .
O3 Sr1 H2W2 142.5(14) 4_565 .
O2 Sr1 H2W2 88.5(9) 4_665 .
O1W Sr1 H2W2 56.1(8) 3_564 .
O2W Sr1 H2W2 74.8(14) 3_664 .
Sr1 Sr1 H2W2 88.3(9) 3_564 .
Sr1 Sr1 H2W2 43.9(13) 3_664 .
H1W2 Sr1 H2W2 142.0(12) . .
O2 S1 O3 116.3(2) . .
O2 S1 C7 107.0(3) . .
O3 S1 C7 109.3(3) . .
O2 S1 C4 108.8(3) . .
O3 S1 C4 107.1(3) . .
C7 S1 C4 108.1(3) . .
C1 O1 Sr1 129.6(4) . .
Sr1 O1W Sr1 107.57(17) . 3_564
Sr1 O1W H1W1 127(4) . .
Sr1 O1W H1W1 74(5) 3_564 .
Sr1 O1W H1W2 105(5) . .
Sr1 O1W H1W2 135(5) 3_564 .
H1W1 O1W H1W2 108.9(18) . .
Sr1 O2W Sr1 107.89(17) . 3_664
Sr1 O2W H2W1 125(5) . .
Sr1 O2W H2W1 113(5) 3_664 .
Sr1 O2W H2W2 105(5) . .
Sr1 O2W H2W2 92(5) 3_664 .
H2W1 O2W H2W2 108.8(18) . .
S1 O2 Sr1 154.2(3) . 4_566
S1 O3 Sr1 155.9(3) . 4_666
C10 O4 Sr1 129.1(4) . 1_556
O1 C1 C6' 124.1(9) . .
O1 C1 C2 121.8(7) . .
C6' C1 C2 95.9(9) . .
O1 C1 C6 120.1(9) . .
C6' C1 C6 46.9(10) . .
C2 C1 C6 118.1(10) . .
O1 C1 C2' 118.5(7) . .
C6' C1 C2' 117.4(10) . .
C2 C1 C2' 49.2(9) . .
C6 C1 C2' 99.6(10) . .
C3 C2 C1 120.4(13) . .
C3 C2 H2A 119.8 . .
C1 C2 H2A 119.8 . .
C3' C2' C1 121.0(12) . .
C3' C2' H2'A 119.5 . .
C1 C2' H2'A 119.5 . .
C2 C3 C4 123.9(15) . .
C2 C3 H3A 118.0 . .
C4 C3 H3A 118.0 . .
C4 C3' C2' 118.4(15) . .
C4 C3' H3'A 120.8 . .
C2' C3' H3'A 120.8 . .
C3 C4 C5' 97.9(12) . .
C3 C4 C3' 49.2(9) . .
C5' C4 C3' 121.3(11) . .
C3 C4 C5 118.2(11) . .
C5' C4 C5 46.7(9) . .
C3' C4 C5 101.3(9) . .
C3 C4 S1 122.1(9) . .
C5' C4 S1 121.4(7) . .
C3' C4 S1 117.3(9) . .
C5 C4 S1 119.7(8) . .
C6 C5 C4 119.4(13) . .
C6 C5 H5A 120.3 . .
C4 C5 H5A 120.3 . .
C4 C5' C6' 119.4(13) . .
C4 C5' H5'A 120.3 . .
C6' C5' H5'A 120.3 . .
C5 C6 C1 119.9(13) . .
C5 C6 H6A 120.0 . .
C1 C6 H6A 120.0 . .
C1 C6' C5' 122.4(15) . .
C1 C6' H6'A 118.8 . .
C5' C6' H6'A 118.8 . .
C12 C7 C8' 97.5(10) . .
C12 C7 C12' 48.8(8) . .
C8' C7 C12' 119.2(10) . .
C12 C7 C8 120.9(9) . .
C8' C7 C8 50.0(9) . .
C12' C7 C8 99.9(8) . .
C12 C7 S1 119.6(7) . .
C8' C7 S1 122.5(7) . .
C12' C7 S1 118.3(8) . .
C8 C7 S1 119.5(7) . .
C9 C8 C7 117.6(11) . .
C9 C8 H8A 121.2 . .
C7 C8 H8A 121.2 . .
C7 C8' C9' 121.6(12) . .
C7 C8' H8'A 119.2 . .
C9' C8' H8'A 119.2 . .
C8 C9 C10 123.8(13) . .
C8 C9 H9A 118.1 . .
C10 C9 H9A 118.1 . .
C10 C9' C8' 118.0(13) . .
C10 C9' H9'A 121.0 . .
C8' C9' H9'A 121.0 . .
O4 C10 C11 121.2(8) . .
O4 C10 C11' 119.0(8) . .
C11 C10 C11' 48.2(9) . .
O4 C10 C9' 120.3(9) . .
C11 C10 C9' 97.1(9) . .
C11' C10 C9' 120.6(11) . .
O4 C10 C9 122.8(9) . .
C11 C10 C9 116.0(10) . .
C11' C10 C9 98.8(10) . .
C9' C10 C9 48.7(9) . .
C10 C11 C12 122.9(12) . .
C10 C11 H11A 118.5 . .
C12 C11 H11A 118.5 . .
C10 C11' C12' 121.3(12) . .
C10 C11' H11B 119.4 . .
C12' C11' H11B 119.4 . .
C7 C12 C11 118.8(12) . .
C7 C12 H12A 120.6 . .
C11 C12 H12A 120.6 . .
C11' C12' C7 119.3(12) . .
C11' C12' H12B 120.4 . .
C7 C12' H12B 120.4 . .

loop_
_geom_bond_atom_site_label_1
_geom_bond_atom_site_label_2
_geom_bond_distance
_geom_bond_site_symmetry_2
Sr1 O4 2.534(4) 1_554
Sr1 O1W 2.538(5) .
Sr1 O1 2.538(4) .
Sr1 O2W 2.540(5) .
Sr1 O3 2.566(6) 4_565
Sr1 O2 2.569(5) 4_665
Sr1 O1W 2.925(6) 3_564
Sr1 O2W 2.966(6) 3_664
Sr1 H1W2 2.88(6) .
Sr1 H2W2 2.88(6) .
S1 O2 1.450(5) .
S1 O3 1.455(5) .
S1 C7 1.729(7) .
S1 C4 1.738(7) .
O1 C1 1.314(8) .
O1W Sr1 2.925(6) 3_564
O1W H1W1 0.85(7) .
O1W H1W2 0.85(7) .
O2W Sr1 2.966(6) 3_664
O2W H2W1 0.85(7) .
O2W H2W2 0.85(7) .
O2 Sr1 2.569(5) 4_566
O3 Sr1 2.566(6) 4_666
O4 C10 1.312(9) .
O4 Sr1 2.534(4) 1_556
C1 C6' 1.363(15) .
C1 C2 1.412(15) .
C1 C6 1.431(16) .
C1 C2' 1.438(18) .
C2 C3 1.33(2) .
C2 H2A 0.9300 .
C2' C3' 1.40(2) .
C2' H2'A 0.9300 .
C3 C4 1.366(17) .
C3 H3A 0.9300 .
C3' C4 1.399(14) .
C3' H3'A 0.9300 .
C4 C5' 1.371(18) .
C4 C5 1.433(16) .
C5 C6 1.39(2) .
C5 H5A 0.9300 .
C5' C6' 1.40(2) .
C5' H5'A 0.9300 .
C6 H6A 0.9300 .
C6' H6'A 0.9300 .
C7 C12 1.343(15) .
C7 C8' 1.390(16) .
C7 C12' 1.399(12) .
C7 C8 1.436(16) .
C8 C9 1.36(2) .
C8 H8A 0.9300 .
C8' C9' 1.43(2) .
C8' H8'A 0.9300 .
C9 C10 1.414(16) .
C9 H9A 0.9300 .
C9' C10 1.392(14) .
C9' H9'A 0.9300 .
C10 C11 1.359(17) .
C10 C11' 1.379(17) .
C11 C12 1.43(2) .
C11 H11A 0.9300 .
C11' C12' 1.41(2) .
C11' H11B 0.9300 .
C12 H12A 0.9300 .
C12' H12B 0.9300 .

loop_
_geom_hbond_atom_site_label_D
_geom_hbond_atom_site_label_H
_geom_hbond_atom_site_label_A
_geom_hbond_distance_DH
_geom_hbond_distance_HA
_geom_hbond_distance_DA
_geom_hbond_angle_DHA
_geom_hbond_site_symmetry_A
O1W H1W1 O1 0.85(7) 1.92(4) 2.647(8) 143(6) 3_564
O1W H1W2 O4 0.85(7) 2.02(5) 2.658(7) 132(6) 1_454
O2W H2W1 O1 0.85(7) 1.84(3) 2.663(7) 162(7) 1_655
O2W H2W2 O4 0.85(7) 2.04(6) 2.641(9) 127(6) 3_665

loop_
_geom_torsion_atom_site_label_1
_geom_torsion_atom_site_label_2
_geom_torsion_atom_site_label_3
_geom_torsion_atom_site_label_4
_geom_torsion
_geom_torsion_site_symmetry_1
_geom_torsion_site_symmetry_4
O1W Sr1 O1 C1 158.0(6) . .
O2W Sr1 O1 C1 -66.6(6) . .
O3 Sr1 O1 C1 83.2(6) 4_565 .
O2 Sr1 O1 C1 9.0(6) 4_665 .
O1W Sr1 O1 C1 -135.4(6) 3_564 .
O2W Sr1 O1 C1 -133.2(6) 3_664 .
Sr1 Sr1 O1 C1 -169.2(6) 3_564 .
Sr1 Sr1 O1 C1 -99.5(6) 3_664 .
O4 Sr1 O1W Sr1 -125.39(19) 1_554 3_564
O1 Sr1 O1W Sr1 54.22(19) . 3_564
O2W Sr1 O1W Sr1 -35.5(3) . 3_564
O3 Sr1 O1W Sr1 129.30(18) 4_565 3_564
O2 Sr1 O1W Sr1 174.07(18) 4_665 3_564
O1W Sr1 O1W Sr1 0.0 3_564 3_564
O2W Sr1 O1W Sr1 -69.78(14) 3_664 3_564
Sr1 Sr1 O1W Sr1 -56.53(14) 3_664 3_564
O4 Sr1 O2W Sr1 54.01(19) 1_554 3_664
O1W Sr1 O2W Sr1 -33.9(3) . 3_664
O1 Sr1 O2W Sr1 -126.11(19) . 3_664
O3 Sr1 O2W Sr1 173.1(2) 4_565 3_664
O2 Sr1 O2W Sr1 129.10(17) 4_665 3_664
O1W Sr1 O2W Sr1 -69.79(14) 3_564 3_664
O2W Sr1 O2W Sr1 0.0 3_664 3_664
Sr1 Sr1 O2W Sr1 -55.84(14) 3_564 3_664
O3 S1 O2 Sr1 -32.3(9) . 4_566
C7 S1 O2 Sr1 -154.8(7) . 4_566
C4 S1 O2 Sr1 88.7(7) . 4_566
O2 S1 O3 Sr1 -35.7(10) . 4_666
C7 S1 O3 Sr1 85.5(8) . 4_666
C4 S1 O3 Sr1 -157.7(7) . 4_666
Sr1 O1 C1 C6' 168.2(9) . .
Sr1 O1 C1 C2 43.8(13) . .
Sr1 O1 C1 C6 -136.0(10) . .
Sr1 O1 C1 C2' -13.7(12) . .
O1 C1 C2 C3 -176.5(14) . .
C6' C1 C2 C3 46.9(19) . .
C6 C1 C2 C3 3(2) . .
C2' C1 C2 C3 -74.5(18) . .
O1 C1 C2' C3' -179.4(12) . .
C6' C1 C2' C3' -1(2) . .
C2 C1 C2' C3' 71.7(15) . .
C6 C1 C2' C3' -47.3(17) . .
C1 C2 C3 C4 -1(3) . .
C1 C2' C3' C4 2(2) . .
C2 C3 C4 C5' -46(2) . .
C2 C3 C4 C3' 79(2) . .
C2 C3 C4 C5 -1(2) . .
C2 C3 C4 S1 178.9(14) . .
C2' C3' C4 C3 -71.2(18) . .
C2' C3' C4 C5' 1(2) . .
C2' C3' C4 C5 46.5(17) . .
C2' C3' C4 S1 178.6(11) . .
O2 S1 C4 C3 -167.8(10) . .
O3 S1 C4 C3 -41.2(11) . .
C7 S1 C4 C3 76.3(11) . .
O2 S1 C4 C5' 67.2(10) . .
O3 S1 C4 C5' -166.2(10) . .
C7 S1 C4 C5' -48.7(11) . .
O2 S1 C4 C3' -110.7(9) . .
O3 S1 C4 C3' 15.8(9) . .
C7 S1 C4 C3' 133.4(9) . .
O2 S1 C4 C5 12.4(10) . .
O3 S1 C4 C5 139.0(9) . .
C7 S1 C4 C5 -103.5(10) . .
C3 C4 C5 C6 0(2) . .
C5' C4 C5 C6 73.4(19) . .
C3' C4 C5 C6 -49.2(18) . .
S1 C4 C5 C6 -179.9(13) . .
C3 C4 C5' C6' 43.5(18) . .
C3' C4 C5' C6' -3(2) . .
C5 C4 C5' C6' -78.2(16) . .
S1 C4 C5' C6' 179.0(12) . .
C4 C5 C6 C1 2(2) . .
O1 C1 C6 C5 175.6(13) . .
C6' C1 C6 C5 -74.3(18) . .
C2 C1 C6 C5 -4(2) . .
C2' C1 C6 C5 44.4(19) . .
O1 C1 C6' C5' 176.7(13) . .
C2 C1 C6' C5' -48.2(18) . .
C6 C1 C6' C5' 75(2) . .
C2' C1 C6' C5' -1(2) . .
C4 C5' C6' C1 4(2) . .
O2 S1 C7 C12 -39.4(9) . .
O3 S1 C7 C12 -166.2(9) . .
C4 S1 C7 C12 77.6(9) . .
O2 S1 C7 C8' -162.2(9) . .
O3 S1 C7 C8' 71.0(10) . .
C4 S1 C7 C8' -45.1(10) . .
O2 S1 C7 C12' 16.9(8) . .
O3 S1 C7 C12' -109.8(8) . .
C4 S1 C7 C12' 134.0(8) . .
O2 S1 C7 C8 138.8(8) . .
O3 S1 C7 C8 12.1(9) . .
C4 S1 C7 C8 -104.1(9) . .
C12 C7 C8 C9 -0.1(19) . .
C8' C7 C8 C9 72.3(15) . .
C12' C7 C8 C9 -47.7(16) . .
S1 C7 C8 C9 -178.3(11) . .
C12 C7 C8' C9' 49.5(16) . .
C12' C7 C8' C9' 2.9(19) . .
C8 C7 C8' C9' -74.9(15) . .
S1 C7 C8' C9' -178.0(10) . .
C7 C8 C9 C10 2(2) . .
C7 C8' C9' C10 -1(2) . .
Sr1 O4 C10 C11 43.9(13) 1_556 .
Sr1 O4 C10 C11' -12.4(13) 1_556 .
Sr1 O4 C10 C9' 165.3(8) 1_556 .
Sr1 O4 C10 C9 -136.8(9) 1_556 .
C8' C9' C10 O4 -179.2(11) . .
C8' C9' C10 C11 -46.6(15) . .
C8' C9' C10 C11' -1.6(19) . .
C8' C9' C10 C9 72.0(16) . .
C8 C9 C10 O4 177.7(13) . .
C8 C9 C10 C11 -3(2) . .
C8 C9 C10 C11' 44.6(18) . .
C8 C9 C10 C9' -78.8(17) . .
O4 C10 C11 C12 -178.6(12) . .
C11' C10 C11 C12 -75.9(17) . .
C9' C10 C11 C12 49.3(17) . .
C9 C10 C11 C12 2(2) . .
O4 C10 C11' C12' 179.8(11) . .
C11 C10 C11' C12' 72.4(16) . .
C9' C10 C11' C12' 2(2) . .
C9 C10 C11' C12' -44.8(17) . .
C8' C7 C12 C11 -48.2(16) . .
C12' C7 C12 C11 74.4(14) . .
C8 C7 C12 C11 -0.8(19) . .
S1 C7 C12 C11 177.5(11) . .
C10 C11 C12 C7 0(2) . .
C10 C11' C12' C7 0(2) . .
C12 C7 C12' C11' -75.5(16) . .
C8' C7 C12' C11' -2.4(18) . .
C8 C7 C12' C11' 47.1(15) . .
S1 C7 C12' C11' 178.5(11) . .
